data_4025107
loop_
_publ_author_name
'Shin'ichi Nakatsuji'
'Mitsunori Nobusawa'
'Hideto Suzuki'
'Hiroki Akutsu'
'Jun-ichi Yamada'

_publ_contact_author_email nakatuji@sci.u-hyogo.ac.jp
_publ_contact_author_fax +81-791-58-0164
_publ_contact_author_name 'Shin'ichi Nakatsuji'
_publ_contact_author_phone +81-791-58-0163
_publ_section_title
;
Spin-Carrying Benzoquinone Derivatives
;
_journal_name_full 'Journal of Organic Chemistry'
_journal_page_first 9345
_journal_page_last 9350
_journal_paper_doi 10.1021/jo902007m
_journal_volume 74
_journal_year 2009
_chemical_formula_moiety 'C24 H36 F2 N4 O4 '
_chemical_formula_sum 'C24 H36 F2 N4 O4'
_chemical_formula_weight 482.57
_space_group_IT_number 14
_symmetry_cell_setting monoclinic
_symmetry_Int_Tables_number 14
_symmetry_space_group_name_Hall '-P 2yn'
_symmetry_space_group_name_H-M 'P 1 21/n 1'
_audit_creation_date 2009-09-07
_audit_creation_method 'by CrystalStructure 3.8'
_cell_angle_alpha 90.0000
_cell_angle_beta 93.841(2)
_cell_angle_gamma 90.0000
_cell_formula_units_Z 4
_cell_length_a 7.9452(5)
_cell_length_b 13.993(3)
_cell_length_c 22.1344(16)
_cell_measurement_reflns_used 0
_cell_measurement_temperature 292.1
_cell_measurement_theta_max 0
_cell_measurement_theta_min 0
_cell_volume 2455.2(5)
_computing_cell_refinement 'Rigaku Diffractometer Controller'
_computing_data_collection 'Rigaku Diffractometer Controller'
_computing_data_reduction CrystalStructure
_computing_publication_material 'CrystalStructure 3.8'
_computing_structure_refinement CRYSTALS
_computing_structure_solution SIR2004
_diffrn_ambient_temperature 292.1
_diffrn_measured_fraction_theta_full 0.963
_diffrn_measured_fraction_theta_max 0.963
_diffrn_measurement_device_type 'Quantum CCD'
_diffrn_measurement_method PHIOMEGA
_diffrn_radiation_type 'Mo K\a'
_diffrn_radiation_wavelength 0.71069
_diffrn_reflns_av_R_equivalents 0.087
_diffrn_reflns_limit_h_max 9
_diffrn_reflns_limit_h_min -9
_diffrn_reflns_limit_k_max 15
_diffrn_reflns_limit_k_min -18
_diffrn_reflns_limit_l_max 24
_diffrn_reflns_limit_l_min -28
_diffrn_reflns_number 21356
_diffrn_reflns_theta_full 27.65
_diffrn_reflns_theta_max 27.65
_exptl_absorpt_coefficient_mu 0.099
_exptl_absorpt_correction_T_max 1.000000
_exptl_absorpt_correction_T_min 0.7440242
_exptl_absorpt_correction_type empirical
_exptl_absorpt_process_details
;
HIGASHI, T. (1995). Abscor - Empirical Absorption Correction, 
Rigaku Corporation, Tokyo, Japan. 
;
_exptl_crystal_colour black
_exptl_crystal_density_diffrn 1.305
_exptl_crystal_density_method 'not measured'
_exptl_crystal_description needle
_exptl_crystal_F_000 1032.00
_exptl_crystal_size_max 0.80
_exptl_crystal_size_mid 0.18
_exptl_crystal_size_min 0.12
_refine_diff_density_max 0.29
_refine_diff_density_min -0.31
_refine_ls_extinction_coef 128(36)
_refine_ls_extinction_method 'Larson (1970) Crystallographic Computing eq. 22'
_refine_ls_goodness_of_fit_ref 1.155
_refine_ls_hydrogen_treatment refall
_refine_ls_number_parameters 344
_refine_ls_number_reflns 2097
_refine_ls_R_factor_gt 0.0766
_refine_ls_shift/su_max 0.0000
_refine_ls_structure_factor_coef F
_refine_ls_weighting_details
;
    Chebychev polynomial with 3 parameters (Carruthers & Watkin, 1979)
    12.7764    2.8314    9.8150
;
_refine_ls_weighting_scheme calc
_refine_ls_wR_factor_ref 0.0876
_reflns_number_gt 2097
_reflns_number_total 5506
_reflns_threshold_expression F^2^>2.0\s(F^2^)
_cod_data_source_file jo902007m_si_007.cif
_cod_data_source_block '_Template'
_cod_original_formula_sum 'C24 H36 F2 N4 O4 '
_cod_database_code 4025107

loop_
_symmetry_equiv_pos_site_id
_symmetry_equiv_pos_as_xyz
1 +X,+Y,+Z
2 1/2-X,1/2+Y,1/2-Z
3 -X,-Y,-Z
4 1/2+X,1/2-Y,1/2+Z

loop_
_atom_site_label
_atom_site_type_symbol
_atom_site_fract_x
_atom_site_fract_y
_atom_site_fract_z
_atom_site_U_iso_or_equiv
_atom_site_adp_type
_atom_site_occupancy
_atom_site_symmetry_multiplicity
_atom_site_calc_flag
_atom_site_refinement_flags
_atom_site_disorder_assembly
_atom_site_disorder_group
F(1) F 0.3176(3) 0.1974(2) 0.67709(14) 0.0700(9) Uani 1.00 1 d . . .
F(2) F 0.4395(3) -0.12055(19) 0.53748(13) 0.0643(8) Uani 1.00 1 d . . .
O(1) O 0.0674(4) 0.0851(2) 0.63226(16) 0.0661(11) Uani 1.00 1 d . . .
O(2) O 0.6904(4) -0.0032(2) 0.57731(15) 0.0624(11) Uani 1.00 1 d . . .
O(3) O -0.0955(4) -0.4465(2) 0.55076(16) 0.0700(11) Uani 1.00 1 d . . .
O(4) O 0.8485(5) 0.4857(2) 0.76059(19) 0.0855(14) Uani 1.00 1 d . . .
N(1) N 0.1010(5) -0.0695(2) 0.56712(17) 0.0533(11) Uani 1.00 1 d . . .
N(2) N -0.0469(4) -0.3587(2) 0.55407(17) 0.0521(11) Uani 1.00 1 d . . .
N(3) N 0.6566(4) 0.1496(2) 0.64413(17) 0.0516(11) Uani 1.00 1 d . . .
N(4) N 0.8052(4) 0.4082(3) 0.73186(18) 0.0575(12) Uani 1.00 1 d . . .
C(1) C 0.2120(6) 0.0661(3) 0.6211(2) 0.0533(14) Uani 1.00 1 d . . .
C(2) C 0.3547(6) 0.1210(3) 0.6416(2) 0.0545(15) Uani 1.00 1 d . . .
C(3) C 0.5157(5) 0.1022(3) 0.62837(18) 0.0453(12) Uani 1.00 1 d . . .
C(4) C 0.5452(6) 0.0151(3) 0.5899(2) 0.0470(13) Uani 1.00 1 d . . .
C(5) C 0.4025(6) -0.0424(3) 0.5713(2) 0.0481(13) Uani 1.00 1 d . . .
C(6) C 0.2431(6) -0.0227(2) 0.58384(19) 0.0468(13) Uani 1.00 1 d . . .
C(7) C 0.0870(6) -0.1699(3) 0.5472(2) 0.0509(13) Uani 1.00 1 d . . .
C(8) C -0.0954(6) -0.1895(3) 0.5272(2) 0.0525(14) Uani 1.00 1 d . . .
C(9) C 0.1401(6) -0.2353(3) 0.5995(2) 0.0540(14) Uani 1.00 1 d . . .
C(10) C -0.1277(6) -0.2925(3) 0.5072(2) 0.0533(14) Uani 1.00 1 d . . .
C(11) C 0.1212(6) -0.3418(3) 0.5856(2) 0.0537(14) Uani 1.00 1 d . . .
C(12) C -0.3157(6) -0.3117(4) 0.5045(2) 0.0718(18) Uani 1.00 1 d . . .
C(13) C -0.0603(7) -0.3149(4) 0.4453(2) 0.0641(16) Uani 1.00 1 d . . .
C(14) C 0.1284(8) -0.3984(4) 0.6448(2) 0.0819(19) Uani 1.00 1 d . . .
C(15) C 0.2585(6) -0.3760(4) 0.5457(2) 0.0717(18) Uani 1.00 1 d . . .
C(16) C 0.6751(6) 0.2314(3) 0.6858(2) 0.0510(14) Uani 1.00 1 d . . .
C(17) C 0.6252(6) 0.3247(3) 0.6545(2) 0.0538(14) Uani 1.00 1 d . . .
C(18) C 0.8581(6) 0.2375(3) 0.7088(2) 0.0507(14) Uani 1.00 1 d . . .
C(19) C 0.6402(6) 0.4112(3) 0.6962(2) 0.0540(14) Uani 1.00 1 d . . .
C(20) C 0.8937(6) 0.3198(3) 0.7539(2) 0.0524(14) Uani 1.00 1 d . . .
C(21) C 0.4999(6) 0.4144(4) 0.7400(2) 0.0743(18) Uani 1.00 1 d . . .
C(22) C 0.6366(7) 0.5016(3) 0.6582(2) 0.078(2) Uani 1.00 1 d . . .
C(23) C 0.8357(7) 0.2932(4) 0.8164(2) 0.0737(19) Uani 1.00 1 d . . .
C(24) C 1.0824(7) 0.3415(4) 0.7584(2) 0.0757(19) Uani 1.00 1 d . . .
H(1) H 0.0140 -0.0523 0.5771 0.064 Uiso 1.00 1 c R . .
H(2) H 0.1684 -0.1754 0.5101 0.061 Uiso 1.00 1 c R . .
H(3) H -0.1235 -0.1489 0.4944 0.063 Uiso 1.00 1 c R . .
H(4) H -0.1672 -0.1779 0.5627 0.063 Uiso 1.00 1 c R . .
H(5) H 0.2670 -0.2246 0.6135 0.065 Uiso 1.00 1 c R . .
H(6) H 0.0690 -0.2171 0.6319 0.065 Uiso 1.00 1 c R . .
H(7) H -0.3373 -0.3750 0.4905 0.085 Uiso 1.00 1 c R . .
H(8) H -0.3717 -0.2676 0.4774 0.085 Uiso 1.00 1 c R . .
H(9) H -0.3562 -0.3044 0.5436 0.086 Uiso 1.00 1 c R . .
H(10) H 0.0487 -0.2905 0.4473 0.077 Uiso 1.00 1 c R . .
H(11) H -0.0602 -0.3883 0.4410 0.077 Uiso 1.00 1 c R . .
H(12) H -0.1214 -0.2842 0.4139 0.077 Uiso 1.00 1 c R . .
H(13) H 0.0422 -0.3769 0.6692 0.097 Uiso 1.00 1 c R . .
H(14) H 0.2353 -0.3896 0.6659 0.097 Uiso 1.00 1 c R . .
H(15) H 0.1121 -0.4643 0.6359 0.097 Uiso 1.00 1 c R . .
H(16) H 0.3621 -0.3732 0.5679 0.086 Uiso 1.00 1 c R . .
H(17) H 0.2365 -0.4423 0.5326 0.086 Uiso 1.00 1 c R . .
H(18) H 0.2651 -0.3338 0.5070 0.086 Uiso 1.00 1 c R . .
H(19) H 0.7530 0.1188 0.6342 0.062 Uiso 1.00 1 c R . .
H(20) H 0.5907 0.2239 0.7223 0.061 Uiso 1.00 1 c R . .
H(21) H 0.9045 0.1771 0.7289 0.061 Uiso 1.00 1 c R . .
H(22) H 0.9243 0.2518 0.6756 0.061 Uiso 1.00 1 c R . .
H(23) H 0.5145 0.3169 0.6411 0.064 Uiso 1.00 1 c R . .
H(24) H 0.6978 0.3372 0.6227 0.064 Uiso 1.00 1 c R . .
H(25) H 0.5021 0.3574 0.7633 0.090 Uiso 1.00 1 c R . .
H(26) H 0.3938 0.4200 0.7179 0.090 Uiso 1.00 1 c R . .
H(27) H 0.5169 0.4678 0.7662 0.090 Uiso 1.00 1 c R . .
H(28) H 0.6397 0.5505 0.6818 0.094 Uiso 1.00 1 c R . .
H(29) H 0.7353 0.4985 0.6324 0.094 Uiso 1.00 1 c R . .
H(30) H 0.5371 0.5008 0.6271 0.094 Uiso 1.00 1 c R . .
H(31) H 0.9283 0.2427 0.8352 0.089 Uiso 1.00 1 c R . .
H(32) H 0.7278 0.2737 0.8153 0.089 Uiso 1.00 1 c R . .
H(33) H 0.8414 0.3490 0.8420 0.089 Uiso 1.00 1 c R . .
H(34) H 1.1048 0.3921 0.7864 0.090 Uiso 1.00 1 c R . .
H(35) H 1.1425 0.2860 0.7721 0.090 Uiso 1.00 1 c R . .
H(36) H 1.1174 0.3597 0.7198 0.090 Uiso 1.00 1 c R . .

loop_
_atom_site_aniso_label
_atom_site_aniso_U_11
_atom_site_aniso_U_22
_atom_site_aniso_U_33
_atom_site_aniso_U_12
_atom_site_aniso_U_13
_atom_site_aniso_U_23
F(1) 0.0749(19) 0.0532(17) 0.083(2) 0.0020(13) 0.0108(15) -0.0328(15)
F(2) 0.0764(18) 0.0479(16) 0.0693(18) -0.0005(13) 0.0108(14) -0.0214(14)
O(1) 0.065(2) 0.054(2) 0.081(2) -0.0037(17) 0.0176(18) -0.0185(18)
O(2) 0.069(2) 0.055(2) 0.063(2) 0.0013(16) 0.0044(17) -0.0159(16)
O(3) 0.089(2) 0.050(2) 0.070(2) -0.0202(18) 0.0062(19) 0.0004(18)
O(4) 0.100(3) 0.058(2) 0.097(3) -0.016(2) -0.004(2) -0.028(2)
N(1) 0.058(2) 0.040(2) 0.062(2) -0.0026(17) 0.0057(19) -0.0127(19)
N(2) 0.056(2) 0.046(2) 0.055(2) -0.0091(17) 0.0112(18) -0.0059(19)
N(3) 0.056(2) 0.045(2) 0.053(2) 0.0010(18) 0.0038(18) -0.0107(19)
N(4) 0.061(2) 0.051(2) 0.061(2) -0.0059(19) 0.007(2) -0.014(2)
C(1) 0.071(3) 0.038(2) 0.051(2) 0.002(2) 0.007(2) -0.001(2)
C(2) 0.075(3) 0.037(2) 0.052(2) 0.004(2) 0.008(2) -0.012(2)
C(3) 0.061(3) 0.037(2) 0.038(2) 0.003(2) 0.004(2) -0.002(2)
C(4) 0.059(3) 0.035(2) 0.046(2) 0.006(2) 0.005(2) -0.002(2)
C(5) 0.068(3) 0.034(2) 0.043(2) 0.003(2) 0.006(2) -0.010(2)
C(6) 0.067(3) 0.031(2) 0.043(2) -0.000(2) 0.005(2) -0.001(2)
C(7) 0.065(3) 0.038(2) 0.049(2) 0.002(2) 0.001(2) -0.007(2)
C(8) 0.064(3) 0.043(2) 0.051(2) -0.000(2) 0.004(2) -0.003(2)
C(9) 0.064(3) 0.051(2) 0.048(2) -0.002(2) 0.003(2) -0.007(2)
C(10) 0.060(3) 0.052(2) 0.047(2) -0.000(2) 0.002(2) -0.012(2)
C(11) 0.055(2) 0.049(2) 0.056(2) -0.001(2) -0.003(2) -0.001(2)
C(12) 0.064(3) 0.067(3) 0.083(3) -0.006(2) -0.007(2) -0.009(3)
C(13) 0.082(3) 0.066(3) 0.045(2) -0.003(2) 0.006(2) -0.012(2)
C(14) 0.098(4) 0.073(3) 0.073(3) -0.007(3) -0.012(3) 0.019(3)
C(15) 0.061(3) 0.060(3) 0.093(4) 0.008(2) 0.001(2) -0.009(3)
C(16) 0.068(3) 0.043(2) 0.042(2) 0.001(2) 0.004(2) -0.014(2)
C(17) 0.061(3) 0.047(2) 0.053(2) 0.003(2) -0.003(2) 0.003(2)
C(18) 0.065(3) 0.046(2) 0.041(2) 0.000(2) 0.003(2) -0.005(2)
C(19) 0.063(2) 0.041(2) 0.058(2) -0.002(2) 0.006(2) -0.004(2)
C(20) 0.062(3) 0.052(2) 0.043(2) -0.005(2) -0.001(2) -0.008(2)
C(21) 0.068(3) 0.065(3) 0.093(4) -0.005(2) 0.023(3) -0.011(3)
C(22) 0.087(4) 0.059(3) 0.090(4) 0.006(2) 0.002(3) 0.007(3)
C(23) 0.094(4) 0.086(4) 0.043(3) -0.017(3) 0.013(2) -0.010(2)
C(24) 0.071(3) 0.089(4) 0.066(3) -0.009(3) -0.002(2) -0.014(3)

loop_
_atom_type_symbol
_atom_type_description
_atom_type_scat_dispersion_real
_atom_type_scat_dispersion_imag
_atom_type_scat_source
F F 0.017 0.010
;
International Tables for Crystallography
(1992, Vol. C, Tables 4.2.6.8 and 6.1.1.4)
;
O O 0.011 0.006
;
International Tables for Crystallography
(1992, Vol. C, Tables 4.2.6.8 and 6.1.1.4)
;
N N 0.006 0.003
;
International Tables for Crystallography
(1992, Vol. C, Tables 4.2.6.8 and 6.1.1.4)
;
C C 0.003 0.002
;
International Tables for Crystallography
(1992, Vol. C, Tables 4.2.6.8 and 6.1.1.4)
;
H H 0.000 0.000
;
International Tables for Crystallography
(1992, Vol. C, Table 6.1.1.4)
;

loop_
_geom_angle_atom_site_label_1
_geom_angle_atom_site_label_2
_geom_angle_atom_site_label_3
_geom_angle
_geom_angle_publ_flag
_geom_angle_site_symmetry_1
_geom_angle_site_symmetry_2
_geom_angle_site_symmetry_3
C(6) N(1) C(7) 126.6(3) yes . . .
O(3) N(2) C(10) 115.9(3) yes . . .
O(3) N(2) C(11) 115.8(3) yes . . .
C(10) N(2) C(11) 123.7(3) yes . . .
C(3) N(3) C(16) 126.9(3) yes . . .
O(4) N(4) C(19) 115.8(3) yes . . .
O(4) N(4) C(20) 115.6(3) yes . . .
C(19) N(4) C(20) 125.4(3) yes . . .
O(1) C(1) C(2) 124.1(4) yes . . .
O(1) C(1) C(6) 118.5(4) yes . . .
C(2) C(1) C(6) 117.4(4) yes . . .
F(1) C(2) C(1) 114.1(4) yes . . .
F(1) C(2) C(3) 121.1(4) yes . . .
C(1) C(2) C(3) 124.8(4) yes . . .
N(3) C(3) C(2) 129.6(4) yes . . .
N(3) C(3) C(4) 112.9(4) yes . . .
C(2) C(3) C(4) 117.5(4) yes . . .
O(2) C(4) C(3) 118.5(4) yes . . .
O(2) C(4) C(5) 123.8(4) yes . . .
C(3) C(4) C(5) 117.7(4) yes . . .
F(2) C(5) C(4) 114.3(4) yes . . .
F(2) C(5) C(6) 121.2(4) yes . . .
C(4) C(5) C(6) 124.5(4) yes . . .
N(1) C(6) C(1) 112.7(4) yes . . .
N(1) C(6) C(5) 129.3(4) yes . . .
C(1) C(6) C(5) 118.0(4) yes . . .
N(1) C(7) C(8) 108.2(3) yes . . .
N(1) C(7) C(9) 109.6(3) yes . . .
C(8) C(7) C(9) 109.1(3) yes . . .
C(7) C(8) C(10) 113.3(3) yes . . .
C(7) C(9) C(11) 114.6(3) yes . . .
N(2) C(10) C(8) 109.1(3) yes . . .
N(2) C(10) C(12) 107.0(4) yes . . .
N(2) C(10) C(13) 109.4(3) yes . . .
C(8) C(10) C(12) 109.0(4) yes . . .
C(8) C(10) C(13) 112.9(4) yes . . .
C(12) C(10) C(13) 109.2(4) yes . . .
N(2) C(11) C(9) 108.9(3) yes . . .
N(2) C(11) C(14) 107.5(4) yes . . .
N(2) C(11) C(15) 109.5(3) yes . . .
C(9) C(11) C(14) 109.5(4) yes . . .
C(9) C(11) C(15) 111.1(4) yes . . .
C(14) C(11) C(15) 110.2(4) yes . . .
N(3) C(16) C(17) 111.9(3) yes . . .
N(3) C(16) C(18) 108.0(3) yes . . .
C(17) C(16) C(18) 108.8(3) yes . . .
C(16) C(17) C(19) 113.6(3) yes . . .
C(16) C(18) C(20) 113.1(3) yes . . .
N(4) C(19) C(17) 109.3(3) yes . . .
N(4) C(19) C(21) 108.7(3) yes . . .
N(4) C(19) C(22) 107.5(4) yes . . .
C(17) C(19) C(21) 112.2(4) yes . . .
C(17) C(19) C(22) 109.2(4) yes . . .
C(21) C(19) C(22) 109.9(4) yes . . .
N(4) C(20) C(18) 110.3(3) yes . . .
N(4) C(20) C(23) 109.5(4) yes . . .
N(4) C(20) C(24) 107.3(4) yes . . .
C(18) C(20) C(23) 110.6(4) yes . . .
C(18) C(20) C(24) 109.1(4) yes . . .
C(23) C(20) C(24) 110.0(4) yes . . .
C(6) N(1) H(1) 121.4 no . . .
C(7) N(1) H(1) 109.2 no . . .
C(3) N(3) H(19) 114.0 no . . .
C(16) N(3) H(19) 117.7 no . . .
N(1) C(7) H(2) 104.9 no . . .
C(8) C(7) H(2) 112.1 no . . .
C(9) C(7) H(2) 112.7 no . . .
C(7) C(8) H(3) 106.9 no . . .
C(7) C(8) H(4) 108.7 no . . .
C(10) C(8) H(3) 108.7 no . . .
C(10) C(8) H(4) 106.4 no . . .
H(3) C(8) H(4) 112.8 no . . .
C(7) C(9) H(5) 110.7 no . . .
C(7) C(9) H(6) 104.9 no . . .
C(11) C(9) H(5) 106.3 no . . .
C(11) C(9) H(6) 110.5 no . . .
H(5) C(9) H(6) 109.8 no . . .
C(10) C(12) H(7) 109.6 no . . .
C(10) C(12) H(8) 109.2 no . . .
C(10) C(12) H(9) 109.7 no . . .
H(7) C(12) H(8) 109.5 no . . .
H(7) C(12) H(9) 109.5 no . . .
H(8) C(12) H(9) 109.5 no . . .
C(10) C(13) H(10) 105.2 no . . .
C(10) C(13) H(11) 106.7 no . . .
C(10) C(13) H(12) 112.3 no . . .
H(10) C(13) H(11) 111.3 no . . .
H(10) C(13) H(12) 107.8 no . . .
H(11) C(13) H(12) 113.3 no . . .
C(11) C(14) H(13) 109.7 no . . .
C(11) C(14) H(14) 109.5 no . . .
C(11) C(14) H(15) 109.1 no . . .
H(13) C(14) H(14) 109.5 no . . .
H(13) C(14) H(15) 109.5 no . . .
H(14) C(14) H(15) 109.5 no . . .
C(11) C(15) H(16) 108.8 no . . .
C(11) C(15) H(17) 110.3 no . . .
C(11) C(15) H(18) 111.9 no . . .
H(16) C(15) H(17) 109.2 no . . .
H(16) C(15) H(18) 108.5 no . . .
H(17) C(15) H(18) 108.1 no . . .
N(3) C(16) H(20) 110.4 no . . .
C(17) C(16) H(20) 105.4 no . . .
C(18) C(16) H(20) 112.4 no . . .
C(16) C(17) H(23) 105.1 no . . .
C(16) C(17) H(24) 109.8 no . . .
C(19) C(17) H(23) 109.1 no . . .
C(19) C(17) H(24) 106.0 no . . .
H(23) C(17) H(24) 113.4 no . . .
C(16) C(18) H(21) 114.5 no . . .
C(16) C(18) H(22) 108.7 no . . .
C(20) C(18) H(21) 107.1 no . . .
C(20) C(18) H(22) 104.8 no . . .
H(21) C(18) H(22) 108.1 no . . .
C(19) C(21) H(25) 109.5 no . . .
C(19) C(21) H(26) 109.6 no . . .
C(19) C(21) H(27) 109.3 no . . .
H(25) C(21) H(26) 109.5 no . . .
H(25) C(21) H(27) 109.5 no . . .
H(26) C(21) H(27) 109.5 no . . .
C(19) C(22) H(28) 109.1 no . . .
C(19) C(22) H(29) 107.1 no . . .
C(19) C(22) H(30) 110.6 no . . .
H(28) C(22) H(29) 113.0 no . . .
H(28) C(22) H(30) 114.2 no . . .
H(29) C(22) H(30) 102.5 no . . .
C(20) C(23) H(31) 105.5 no . . .
C(20) C(23) H(32) 113.1 no . . .
C(20) C(23) H(33) 109.2 no . . .
H(31) C(23) H(32) 115.8 no . . .
H(31) C(23) H(33) 107.4 no . . .
H(32) C(23) H(33) 105.6 no . . .
C(20) C(24) H(34) 109.3 no . . .
C(20) C(24) H(35) 109.2 no . . .
C(20) C(24) H(36) 109.9 no . . .
H(34) C(24) H(35) 109.5 no . . .
H(34) C(24) H(36) 109.5 no . . .
H(35) C(24) H(36) 109.5 no . . .

loop_
_geom_bond_atom_site_label_1
_geom_bond_atom_site_label_2
_geom_bond_distance
_geom_bond_publ_flag
_geom_bond_site_symmetry_1
_geom_bond_site_symmetry_2
F(1) C(2) 1.370(5) yes . .
F(2) C(5) 1.369(5) yes . .
O(1) C(1) 1.220(6) yes . .
O(2) C(4) 1.232(6) yes . .
O(3) N(2) 1.288(5) yes . .
O(4) N(4) 1.292(5) yes . .
N(1) C(6) 1.336(6) yes . .
N(1) C(7) 1.474(5) yes . .
N(2) C(10) 1.502(6) yes . .
N(2) C(11) 1.484(5) yes . .
N(3) C(3) 1.327(5) yes . .
N(3) C(16) 1.471(5) yes . .
N(4) C(19) 1.485(5) yes . .
N(4) C(20) 1.489(6) yes . .
C(1) C(2) 1.419(7) yes . .
C(1) C(6) 1.521(6) yes . .
C(2) C(3) 1.357(7) yes . .
C(3) C(4) 1.515(6) yes . .
C(4) C(5) 1.428(6) yes . .
C(5) C(6) 1.343(7) yes . .
C(7) C(8) 1.512(6) yes . .
C(7) C(9) 1.514(6) yes . .
C(8) C(10) 1.524(6) yes . .
C(9) C(11) 1.527(6) yes . .
C(10) C(12) 1.515(7) yes . .
C(10) C(13) 1.537(7) yes . .
C(11) C(14) 1.530(7) yes . .
C(11) C(15) 1.525(7) yes . .
C(16) C(17) 1.518(6) yes . .
C(16) C(18) 1.511(6) yes . .
C(17) C(19) 1.522(6) yes . .
C(18) C(20) 1.538(6) yes . .
C(19) C(21) 1.525(7) yes . .
C(19) C(22) 1.518(7) yes . .
C(20) C(23) 1.534(7) yes . .
C(20) C(24) 1.526(7) yes . .
N(1) H(1) 0.777 no . .
N(3) H(19) 0.918 no . .
C(7) H(2) 1.082 no . .
C(8) H(3) 0.937 no . .
C(8) H(4) 1.015 no . .
C(9) H(5) 1.045 no . .
C(9) H(6) 0.976 no . .
C(12) H(7) 0.950 no . .
C(12) H(8) 0.950 no . .
C(12) H(9) 0.950 no . .
C(13) H(10) 0.929 no . .
C(13) H(11) 1.033 no . .
C(13) H(12) 0.926 no . .
C(14) H(13) 0.950 no . .
C(14) H(14) 0.950 no . .
C(14) H(15) 0.950 no . .
C(15) H(16) 0.931 no . .
C(15) H(17) 0.983 no . .
C(15) H(18) 1.045 no . .
C(16) H(20) 1.091 no . .
C(17) H(23) 0.916 no . .
C(17) H(24) 0.956 no . .
C(18) H(21) 1.013 no . .
C(18) H(22) 0.952 no . .
C(21) H(25) 0.950 no . .
C(21) H(26) 0.950 no . .
C(21) H(27) 0.950 no . .
C(22) H(28) 0.860 no . .
C(22) H(29) 1.002 no . .
C(22) H(30) 1.013 no . .
C(23) H(31) 1.082 no . .
C(23) H(32) 0.898 no . .
C(23) H(33) 0.964 no . .
C(24) H(34) 0.950 no . .
C(24) H(35) 0.950 no . .
C(24) H(36) 0.950 no . .

loop_
_geom_contact_atom_site_label_1
_geom_contact_atom_site_label_2
_geom_contact_distance
_geom_contact_publ_flag
_geom_contact_site_symmetry_1
_geom_contact_site_symmetry_2
F(1) C(13) 3.671(5) ? . 3_556
F(1) C(24) 3.353(6) ? . 1_455
F(2) O(2) 3.189(4) ? . 3_656
F(2) C(4) 3.191(5) ? . 3_656
F(2) C(5) 3.603(5) ? . 3_656
F(2) C(12) 3.415(6) ? . 1_655
O(1) O(2) 3.390(4) ? . 1_455
O(1) N(3) 3.413(5) ? . 1_455
O(1) C(13) 3.643(6) ? . 3_556
O(1) C(18) 3.249(5) ? . 1_455
O(2) F(2) 3.189(4) ? . 3_656
O(2) O(1) 3.390(4) ? . 1_655
O(2) O(4) 3.625(5) ? . 2_646
O(2) N(1) 3.414(5) ? . 1_655
O(2) C(5) 3.384(5) ? . 3_656
O(2) C(6) 3.659(5) ? . 3_656
O(2) C(8) 3.342(5) ? . 1_655
O(3) O(3) 3.171(5) ? . 3_546
O(3) C(13) 3.561(6) ? . 3_546
O(3) C(15) 3.469(6) ? . 3_546
O(3) C(22) 3.376(7) ? . 1_445
O(4) O(2) 3.625(5) ? . 2_656
O(4) N(3) 3.118(5) ? . 2_656
O(4) C(2) 3.626(6) ? . 2_656
O(4) C(3) 3.084(5) ? . 2_656
O(4) C(4) 3.386(6) ? . 2_656
O(4) C(16) 3.647(5) ? . 2_656
N(1) O(2) 3.414(5) ? . 1_455
N(3) O(1) 3.413(5) ? . 1_655
N(3) O(4) 3.118(5) ? . 2_646
C(2) O(4) 3.626(6) ? . 2_646
C(3) O(4) 3.084(5) ? . 2_646
C(4) F(2) 3.191(5) ? . 3_656
C(4) O(4) 3.386(6) ? . 2_646
C(4) C(5) 3.640(6) ? . 3_656
C(5) F(2) 3.603(5) ? . 3_656
C(5) O(2) 3.384(5) ? . 3_656
C(5) C(4) 3.640(6) ? . 3_656
C(6) O(2) 3.659(5) ? . 3_656
C(8) O(2) 3.342(5) ? . 1_455
C(12) F(2) 3.415(6) ? . 1_455
C(12) C(15) 3.674(7) ? . 1_455
C(13) F(1) 3.671(5) ? . 3_556
C(13) O(1) 3.643(6) ? . 3_556
C(13) O(3) 3.561(6) ? . 3_546
C(15) O(3) 3.469(6) ? . 3_546
C(15) C(12) 3.674(7) ? . 1_655
C(16) O(4) 3.647(5) ? . 2_646
C(18) O(1) 3.249(5) ? . 1_655
C(21) C(24) 3.521(7) ? . 1_455
C(22) O(3) 3.376(7) ? . 1_665
C(24) F(1) 3.353(6) ? . 1_655
C(24) C(21) 3.521(7) ? . 1_655
F(1) H(8) 3.610 ? . 3_556
F(1) H(12) 2.746 ? . 3_556
F(1) H(13) 3.659 ? . 2_556
F(1) H(21) 3.559 ? . 1_455
F(1) H(22) 3.215 ? . 1_455
F(1) H(35) 2.878 ? . 1_455
F(1) H(36) 2.963 ? . 1_455
F(2) H(3) 3.683 ? . 1_655
F(2) H(4) 3.239 ? . 1_655
F(2) H(8) 2.919 ? . 1_655
F(2) H(9) 3.040 ? . 1_655
F(2) H(31) 3.509 ? . 2_646
F(2) H(33) 3.115 ? . 2_646
O(1) H(3) 3.004 ? . 3_556
O(1) H(10) 3.463 ? . 3_556
O(1) H(12) 3.008 ? . 3_556
O(1) H(19) 2.546 ? . 1_455
O(1) H(21) 2.876 ? . 1_455
O(1) H(22) 2.793 ? . 1_455
O(1) H(27) 2.898 ? . 2_546
O(2) H(1) 2.662 ? . 1_655
O(2) H(2) 3.397 ? . 3_656
O(2) H(3) 3.174 ? . 1_655
O(2) H(4) 2.722 ? . 1_655
O(2) H(33) 2.754 ? . 2_646
O(3) H(10) 3.699 ? . 3_546
O(3) H(11) 2.623 ? . 3_546
O(3) H(17) 2.610 ? . 3_546
O(3) H(18) 3.560 ? . 3_546
O(3) H(28) 3.696 ? . 1_445
O(3) H(29) 2.447 ? . 1_445
O(3) H(30) 3.547 ? . 1_445
O(4) H(13) 3.251 ? . 1_665
O(4) H(15) 3.643 ? . 1_665
O(4) H(19) 3.129 ? . 2_656
O(4) H(20) 3.385 ? . 2_656
O(4) H(21) 3.367 ? . 2_656
N(1) H(1) 3.679 ? . 3_556
N(1) H(3) 3.355 ? . 3_556
N(2) H(11) 3.641 ? . 3_546
N(2) H(17) 3.650 ? . 3_546
N(2) H(29) 3.224 ? . 1_445
C(1) H(3) 2.851 ? . 3_556
C(1) H(12) 3.218 ? . 3_556
C(1) H(27) 3.469 ? . 2_546
C(1) H(34) 3.441 ? . 2_646
C(2) H(3) 3.442 ? . 3_556
C(2) H(8) 3.348 ? . 3_556
C(2) H(12) 3.139 ? . 3_556
C(2) H(34) 3.583 ? . 2_646
C(3) H(8) 3.433 ? . 3_556
C(3) H(34) 3.656 ? . 2_646
C(4) H(4) 3.614 ? . 1_655
C(4) H(33) 2.881 ? . 2_646
C(4) H(34) 3.510 ? . 2_646
C(5) H(33) 3.099 ? . 2_646
C(5) H(34) 3.284 ? . 2_646
C(6) H(3) 3.073 ? . 3_556
C(6) H(34) 3.266 ? . 2_646
C(8) H(33) 3.639 ? . 2_546
C(9) H(25) 3.554 ? . 2_546
C(9) H(31) 3.644 ? . 2_646
C(9) H(32) 3.585 ? . 2_546
C(9) H(34) 3.602 ? . 2_646
C(9) H(35) 3.240 ? . 2_646
C(12) H(16) 3.122 ? . 1_455
C(12) H(17) 3.604 ? . 3_546
C(12) H(18) 3.349 ? . 1_455
C(12) H(23) 3.493 ? . 3_556
C(13) H(15) 3.583 ? . 3_546
C(13) H(22) 3.081 ? . 3_656
C(13) H(24) 3.352 ? . 3_656
C(14) H(11) 3.558 ? . 3_546
C(14) H(26) 3.614 ? . 1_545
C(14) H(29) 3.434 ? . 1_445
C(14) H(30) 3.586 ? . 1_545
C(14) H(35) 3.594 ? . 2_646
C(15) H(7) 3.512 ? . 1_655
C(15) H(7) 3.638 ? . 3_546
C(15) H(9) 3.225 ? . 1_655
C(15) H(11) 3.674 ? . 3_546
C(15) H(30) 3.253 ? . 1_545
C(17) H(8) 3.526 ? . 3_556
C(17) H(10) 3.578 ? . 3_656
C(18) H(10) 3.656 ? . 3_656
C(18) H(12) 3.596 ? . 3_656
C(18) H(28) 3.564 ? . 2_646
C(21) H(6) 3.454 ? . 2_556
C(21) H(34) 3.383 ? . 1_455
C(21) H(35) 3.474 ? . 1_455
C(21) H(36) 3.137 ? . 1_455
C(22) H(13) 3.637 ? . 1_665
C(22) H(14) 3.548 ? . 1_565
C(22) H(16) 3.352 ? . 1_565
C(22) H(21) 3.534 ? . 2_656
C(22) H(31) 3.417 ? . 2_656
C(23) H(4) 3.096 ? . 2_556
C(23) H(5) 3.432 ? . 2_656
C(23) H(6) 3.487 ? . 2_556
C(23) H(9) 3.379 ? . 2_556
C(23) H(28) 3.401 ? . 2_646
C(24) H(5) 3.142 ? . 2_656
C(24) H(6) 3.652 ? . 2_656
C(24) H(25) 3.336 ? . 1_655
C(24) H(26) 2.904 ? . 1_655
H(1) O(2) 2.662 ? . 1_455
H(1) N(1) 3.679 ? . 3_556
H(1) H(3) 3.372 ? . 3_556
H(1) H(19) 3.462 ? . 1_455
H(1) H(27) 3.507 ? . 2_546
H(2) O(2) 3.397 ? . 3_656
H(2) H(19) 3.390 ? . 3_656
H(3) F(2) 3.683 ? . 1_455
H(3) O(1) 3.004 ? . 3_556
H(3) O(2) 3.174 ? . 1_455
H(3) N(1) 3.355 ? . 3_556
H(3) C(1) 2.851 ? . 3_556
H(3) C(2) 3.442 ? . 3_556
H(3) C(6) 3.073 ? . 3_556
H(3) H(1) 3.372 ? . 3_556
H(4) F(2) 3.239 ? . 1_455
H(4) O(2) 2.722 ? . 1_455
H(4) C(4) 3.614 ? . 1_455
H(4) C(23) 3.096 ? . 2_546
H(4) H(31) 3.357 ? . 2_546
H(4) H(32) 2.854 ? . 2_546
H(4) H(33) 2.626 ? . 2_546
H(5) C(23) 3.432 ? . 2_646
H(5) C(24) 3.142 ? . 2_646
H(5) H(9) 3.637 ? . 1_655
H(5) H(31) 2.645 ? . 2_646
H(5) H(33) 3.362 ? . 2_646
H(5) H(34) 2.882 ? . 2_646
H(5) H(35) 2.591 ? . 2_646
H(6) C(21) 3.454 ? . 2_546
H(6) C(23) 3.487 ? . 2_546
H(6) C(24) 3.652 ? . 2_646
H(6) H(20) 3.641 ? . 2_546
H(6) H(25) 2.638 ? . 2_546
H(6) H(27) 3.530 ? . 2_546
H(6) H(32) 2.704 ? . 2_546
H(6) H(33) 3.475 ? . 2_546
H(6) H(34) 3.420 ? . 2_646
H(6) H(35) 3.021 ? . 2_646
H(7) C(15) 3.512 ? . 1_455
H(7) C(15) 3.638 ? . 3_546
H(7) H(16) 3.031 ? . 1_455
H(7) H(17) 3.694 ? . 1_455
H(7) H(17) 2.738 ? . 3_546
H(7) H(18) 3.256 ? . 1_455
H(7) H(23) 3.252 ? . 3_556
H(7) H(29) 3.618 ? . 1_445
H(7) H(30) 3.683 ? . 1_445
H(7) H(30) 3.441 ? . 3_556
H(8) F(1) 3.610 ? . 3_556
H(8) F(2) 2.919 ? . 1_455
H(8) C(2) 3.348 ? . 3_556
H(8) C(3) 3.433 ? . 3_556
H(8) C(17) 3.526 ? . 3_556
H(8) H(16) 3.353 ? . 1_455
H(8) H(18) 3.142 ? . 1_455
H(8) H(23) 2.871 ? . 3_556
H(8) H(24) 3.434 ? . 3_556
H(9) F(2) 3.040 ? . 1_455
H(9) C(15) 3.225 ? . 1_455
H(9) C(23) 3.379 ? . 2_546
H(9) H(5) 3.637 ? . 1_455
H(9) H(16) 2.528 ? . 1_455
H(9) H(18) 3.092 ? . 1_455
H(9) H(28) 3.673 ? . 1_445
H(9) H(29) 3.436 ? . 1_445
H(9) H(30) 3.432 ? . 1_445
H(9) H(31) 2.857 ? . 2_546
H(9) H(32) 3.399 ? . 2_546
H(9) H(33) 3.315 ? . 2_546
H(10) O(1) 3.463 ? . 3_556
H(10) O(3) 3.699 ? . 3_546
H(10) C(17) 3.578 ? . 3_656
H(10) C(18) 3.656 ? . 3_656
H(10) H(19) 3.448 ? . 3_656
H(10) H(22) 2.795 ? . 3_656
H(10) H(24) 2.702 ? . 3_656
H(11) O(3) 2.623 ? . 3_546
H(11) N(2) 3.641 ? . 3_546
H(11) C(14) 3.558 ? . 3_546
H(11) C(15) 3.674 ? . 3_546
H(11) H(15) 2.687 ? . 3_546
H(11) H(17) 2.833 ? . 3_546
H(11) H(22) 3.443 ? . 3_656
H(11) H(24) 3.367 ? . 3_656
H(11) H(29) 3.498 ? . 3_656
H(11) H(36) 3.581 ? . 3_656
H(12) F(1) 2.746 ? . 3_556
H(12) O(1) 3.008 ? . 3_556
H(12) C(1) 3.218 ? . 3_556
H(12) C(2) 3.139 ? . 3_556
H(12) C(18) 3.596 ? . 3_656
H(12) H(15) 3.689 ? . 3_546
H(12) H(22) 2.645 ? . 3_656
H(12) H(23) 3.307 ? . 3_556
H(12) H(24) 3.591 ? . 3_656
H(12) H(36) 3.145 ? . 3_656
H(13) F(1) 3.659 ? . 2_546
H(13) O(4) 3.251 ? . 1_445
H(13) C(22) 3.637 ? . 1_445
H(13) H(20) 3.033 ? . 2_546
H(13) H(25) 3.628 ? . 2_546
H(13) H(28) 3.384 ? . 1_445
H(13) H(29) 3.064 ? . 1_445
H(13) H(32) 3.043 ? . 2_546
H(13) H(35) 3.567 ? . 2_646
H(14) C(22) 3.548 ? . 1_545
H(14) H(21) 3.687 ? . 2_646
H(14) H(26) 3.132 ? . 1_545
H(14) H(27) 3.639 ? . 1_545
H(14) H(28) 3.316 ? . 1_545
H(14) H(30) 3.019 ? . 1_545
H(14) H(31) 3.253 ? . 2_646
H(14) H(35) 2.947 ? . 2_646
H(15) O(4) 3.643 ? . 1_445
H(15) C(13) 3.583 ? . 3_546
H(15) H(11) 2.687 ? . 3_546
H(15) H(12) 3.689 ? . 3_546
H(15) H(26) 3.221 ? . 1_545
H(15) H(29) 3.035 ? . 1_445
H(15) H(30) 3.430 ? . 1_545
H(15) H(36) 3.084 ? . 1_445
H(16) C(12) 3.122 ? . 1_655
H(16) C(22) 3.352 ? . 1_545
H(16) H(7) 3.031 ? . 1_655
H(16) H(8) 3.353 ? . 1_655
H(16) H(9) 2.528 ? . 1_655
H(16) H(28) 3.408 ? . 1_545
H(16) H(29) 3.672 ? . 1_545
H(16) H(30) 2.552 ? . 1_545
H(16) H(31) 3.086 ? . 2_646
H(17) O(3) 2.610 ? . 3_546
H(17) N(2) 3.650 ? . 3_546
H(17) C(12) 3.604 ? . 3_546
H(17) H(7) 3.694 ? . 1_655
H(17) H(7) 2.738 ? . 3_546
H(17) H(11) 2.833 ? . 3_546
H(17) H(30) 3.169 ? . 1_545
H(18) O(3) 3.560 ? . 3_546
H(18) C(12) 3.349 ? . 1_655
H(18) H(7) 3.256 ? . 1_655
H(18) H(8) 3.142 ? . 1_655
H(18) H(9) 3.092 ? . 1_655
H(18) H(24) 2.906 ? . 3_656
H(19) O(1) 2.546 ? . 1_655
H(19) O(4) 3.129 ? . 2_646
H(19) H(1) 3.462 ? . 1_655
H(19) H(2) 3.390 ? . 3_656
H(19) H(10) 3.448 ? . 3_656
H(19) H(27) 3.482 ? . 2_646
H(20) O(4) 3.385 ? . 2_646
H(20) H(6) 3.641 ? . 2_556
H(20) H(13) 3.033 ? . 2_556
H(21) F(1) 3.559 ? . 1_655
H(21) O(1) 2.876 ? . 1_655
H(21) O(4) 3.367 ? . 2_646
H(21) C(22) 3.534 ? . 2_646
H(21) H(14) 3.687 ? . 2_656
H(21) H(27) 2.994 ? . 2_646
H(21) H(28) 2.695 ? . 2_646
H(22) F(1) 3.215 ? . 1_655
H(22) O(1) 2.793 ? . 1_655
H(22) C(13) 3.081 ? . 3_656
H(22) H(10) 2.795 ? . 3_656
H(22) H(11) 3.443 ? . 3_656
H(22) H(12) 2.645 ? . 3_656
H(23) C(12) 3.493 ? . 3_556
H(23) H(7) 3.252 ? . 3_556
H(23) H(8) 2.871 ? . 3_556
H(23) H(12) 3.307 ? . 3_556
H(24) C(13) 3.352 ? . 3_656
H(24) H(8) 3.434 ? . 3_556
H(24) H(10) 2.702 ? . 3_656
H(24) H(11) 3.367 ? . 3_656
H(24) H(12) 3.591 ? . 3_656
H(24) H(18) 2.906 ? . 3_656
H(25) C(9) 3.554 ? . 2_556
H(25) C(24) 3.336 ? . 1_455
H(25) H(6) 2.638 ? . 2_556
H(25) H(13) 3.628 ? . 2_556
H(25) H(34) 3.268 ? . 1_455
H(25) H(35) 3.045 ? . 1_455
H(25) H(36) 3.142 ? . 1_455
H(26) C(14) 3.614 ? . 1_565
H(26) C(24) 2.904 ? . 1_455
H(26) H(14) 3.132 ? . 1_565
H(26) H(15) 3.221 ? . 1_565
H(26) H(34) 2.863 ? . 1_455
H(26) H(35) 3.044 ? . 1_455
H(26) H(36) 2.356 ? . 1_455
H(27) O(1) 2.898 ? . 2_556
H(27) C(1) 3.469 ? . 2_556
H(27) H(1) 3.507 ? . 2_556
H(27) H(6) 3.530 ? . 2_556
H(27) H(14) 3.639 ? . 1_565
H(27) H(19) 3.482 ? . 2_656
H(27) H(21) 2.994 ? . 2_656
H(27) H(34) 3.499 ? . 1_455
H(27) H(36) 3.603 ? . 1_455
H(28) O(3) 3.696 ? . 1_665
H(28) C(18) 3.564 ? . 2_656
H(28) C(23) 3.401 ? . 2_656
H(28) H(9) 3.673 ? . 1_665
H(28) H(13) 3.384 ? . 1_665
H(28) H(14) 3.316 ? . 1_565
H(28) H(16) 3.408 ? . 1_565
H(28) H(21) 2.695 ? . 2_656
H(28) H(31) 2.763 ? . 2_656
H(28) H(32) 3.295 ? . 2_656
H(29) O(3) 2.447 ? . 1_665
H(29) N(2) 3.224 ? . 1_665
H(29) C(14) 3.434 ? . 1_665
H(29) H(7) 3.618 ? . 1_665
H(29) H(9) 3.436 ? . 1_665
H(29) H(11) 3.498 ? . 3_656
H(29) H(13) 3.064 ? . 1_665
H(29) H(15) 3.035 ? . 1_665
H(29) H(16) 3.672 ? . 1_565
H(30) O(3) 3.547 ? . 1_665
H(30) C(14) 3.586 ? . 1_565
H(30) C(15) 3.253 ? . 1_565
H(30) H(7) 3.683 ? . 1_665
H(30) H(7) 3.441 ? . 3_556
H(30) H(9) 3.432 ? . 1_665
H(30) H(14) 3.019 ? . 1_565
H(30) H(15) 3.430 ? . 1_565
H(30) H(16) 2.552 ? . 1_565
H(30) H(17) 3.169 ? . 1_565
H(30) H(31) 3.492 ? . 2_656
H(31) F(2) 3.509 ? . 2_656
H(31) C(9) 3.644 ? . 2_656
H(31) C(22) 3.417 ? . 2_646
H(31) H(4) 3.357 ? . 2_556
H(31) H(5) 2.645 ? . 2_656
H(31) H(9) 2.857 ? . 2_556
H(31) H(14) 3.253 ? . 2_656
H(31) H(16) 3.086 ? . 2_656
H(31) H(28) 2.763 ? . 2_646
H(31) H(30) 3.492 ? . 2_646
H(32) C(9) 3.585 ? . 2_556
H(32) H(4) 2.854 ? . 2_556
H(32) H(6) 2.704 ? . 2_556
H(32) H(9) 3.399 ? . 2_556
H(32) H(13) 3.043 ? . 2_556
H(32) H(28) 3.295 ? . 2_646
H(33) F(2) 3.115 ? . 2_656
H(33) O(2) 2.754 ? . 2_656
H(33) C(4) 2.881 ? . 2_656
H(33) C(5) 3.099 ? . 2_656
H(33) C(8) 3.639 ? . 2_556
H(33) H(4) 2.626 ? . 2_556
H(33) H(5) 3.362 ? . 2_656
H(33) H(6) 3.475 ? . 2_556
H(33) H(9) 3.315 ? . 2_556
H(34) C(1) 3.441 ? . 2_656
H(34) C(2) 3.583 ? . 2_656
H(34) C(3) 3.656 ? . 2_656
H(34) C(4) 3.510 ? . 2_656
H(34) C(5) 3.284 ? . 2_656
H(34) C(6) 3.266 ? . 2_656
H(34) C(9) 3.602 ? . 2_656
H(34) C(21) 3.383 ? . 1_655
H(34) H(5) 2.882 ? . 2_656
H(34) H(6) 3.420 ? . 2_656
H(34) H(25) 3.268 ? . 1_655
H(34) H(26) 2.863 ? . 1_655
H(34) H(27) 3.499 ? . 1_655
H(35) F(1) 2.878 ? . 1_655
H(35) C(9) 3.240 ? . 2_656
H(35) C(14) 3.594 ? . 2_656
H(35) C(21) 3.474 ? . 1_655
H(35) H(5) 2.591 ? . 2_656
H(35) H(6) 3.021 ? . 2_656
H(35) H(13) 3.567 ? . 2_656
H(35) H(14) 2.947 ? . 2_656
H(35) H(25) 3.045 ? . 1_655
H(35) H(26) 3.044 ? . 1_655
H(36) F(1) 2.963 ? . 1_655
H(36) C(21) 3.137 ? . 1_655
H(36) H(11) 3.581 ? . 3_656
H(36) H(12) 3.145 ? . 3_656
H(36) H(15) 3.084 ? . 1_665
H(36) H(25) 3.142 ? . 1_655
H(36) H(26) 2.356 ? . 1_655
H(36) H(27) 3.603 ? . 1_655

loop_
_geom_torsion_atom_site_label_1
_geom_torsion_atom_site_label_2
_geom_torsion_atom_site_label_3
_geom_torsion_atom_site_label_4
_geom_torsion
_geom_torsion_publ_flag
_geom_torsion_site_symmetry_1
_geom_torsion_site_symmetry_2
_geom_torsion_site_symmetry_3
_geom_torsion_site_symmetry_4
C(6) N(1) C(7) C(8) -174.7(4) ? . . . .
C(6) N(1) C(7) C(9) 66.4(5) ? . . . .
C(7) N(1) C(6) C(1) -160.6(4) ? . . . .
C(7) N(1) C(6) C(5) 20.8(7) ? . . . .
O(3) N(2) C(10) C(8) 164.5(3) ? . . . .
O(3) N(2) C(10) C(12) 46.7(5) ? . . . .
O(3) N(2) C(10) C(13) -71.5(5) ? . . . .
O(3) N(2) C(11) C(9) -165.9(3) ? . . . .
O(3) N(2) C(11) C(14) -47.3(5) ? . . . .
O(3) N(2) C(11) C(15) 72.5(5) ? . . . .
C(10) N(2) C(11) C(9) 39.1(5) ? . . . .
C(10) N(2) C(11) C(14) 157.7(4) ? . . . .
C(10) N(2) C(11) C(15) -82.5(5) ? . . . .
C(11) N(2) C(10) C(8) -40.5(5) ? . . . .
C(11) N(2) C(10) C(12) -158.4(4) ? . . . .
C(11) N(2) C(10) C(13) 83.5(5) ? . . . .
C(3) N(3) C(16) C(17) -81.9(5) ? . . . .
C(3) N(3) C(16) C(18) 158.4(4) ? . . . .
C(16) N(3) C(3) C(2) 6.3(7) ? . . . .
C(16) N(3) C(3) C(4) -173.8(3) ? . . . .
O(4) N(4) C(19) C(17) 167.5(3) ? . . . .
O(4) N(4) C(19) C(21) -69.9(5) ? . . . .
O(4) N(4) C(19) C(22) 49.1(5) ? . . . .
O(4) N(4) C(20) C(18) -168.6(4) ? . . . .
O(4) N(4) C(20) C(23) 69.5(5) ? . . . .
O(4) N(4) C(20) C(24) -49.9(5) ? . . . .
C(19) N(4) C(20) C(18) 33.0(6) ? . . . .
C(19) N(4) C(20) C(23) -88.9(5) ? . . . .
C(19) N(4) C(20) C(24) 151.7(4) ? . . . .
C(20) N(4) C(19) C(17) -34.2(5) ? . . . .
C(20) N(4) C(19) C(21) 88.5(5) ? . . . .
C(20) N(4) C(19) C(22) -152.6(4) ? . . . .
O(1) C(1) C(2) F(1) 1.7(6) ? . . . .
O(1) C(1) C(2) C(3) -178.3(4) ? . . . .
O(1) C(1) C(6) N(1) 0.6(5) ? . . . .
O(1) C(1) C(6) C(5) 179.3(4) ? . . . .
C(2) C(1) C(6) N(1) 179.6(3) ? . . . .
C(2) C(1) C(6) C(5) -1.7(6) ? . . . .
C(6) C(1) C(2) F(1) -177.2(3) ? . . . .
C(6) C(1) C(2) C(3) 2.8(6) ? . . . .
F(1) C(2) C(3) N(3) -1.3(7) ? . . . .
F(1) C(2) C(3) C(4) 178.8(3) ? . . . .
C(1) C(2) C(3) N(3) 178.6(4) ? . . . .
C(1) C(2) C(3) C(4) -1.3(6) ? . . . .
N(3) C(3) C(4) O(2) 0.1(4) ? . . . .
N(3) C(3) C(4) C(5) 178.8(3) ? . . . .
C(2) C(3) C(4) O(2) 180.0(3) ? . . . .
C(2) C(3) C(4) C(5) -1.3(5) ? . . . .
O(2) C(4) C(5) F(2) -0.5(6) ? . . . .
O(2) C(4) C(5) C(6) -178.9(4) ? . . . .
C(3) C(4) C(5) F(2) -179.1(3) ? . . . .
C(3) C(4) C(5) C(6) 2.5(6) ? . . . .
F(2) C(5) C(6) N(1) -0.8(7) ? . . . .
F(2) C(5) C(6) C(1) -179.3(3) ? . . . .
C(4) C(5) C(6) N(1) 177.6(4) ? . . . .
C(4) C(5) C(6) C(1) -0.9(6) ? . . . .
N(1) C(7) C(8) C(10) -178.2(3) ? . . . .
N(1) C(7) C(9) C(11) 176.6(4) ? . . . .
C(8) C(7) C(9) C(11) 58.2(5) ? . . . .
C(9) C(7) C(8) C(10) -59.0(5) ? . . . .
C(7) C(8) C(10) N(2) 48.4(5) ? . . . .
C(7) C(8) C(10) C(12) 164.9(4) ? . . . .
C(7) C(8) C(10) C(13) -73.5(5) ? . . . .
C(7) C(9) C(11) N(2) -46.3(5) ? . . . .
C(7) C(9) C(11) C(14) -163.6(4) ? . . . .
C(7) C(9) C(11) C(15) 74.4(5) ? . . . .
N(3) C(16) C(17) C(19) 179.2(3) ? . . . .
N(3) C(16) C(18) C(20) -179.0(3) ? . . . .
C(17) C(16) C(18) C(20) 59.4(4) ? . . . .
C(18) C(16) C(17) C(19) -61.6(5) ? . . . .
C(16) C(17) C(19) N(4) 46.7(5) ? . . . .
C(16) C(17) C(19) C(21) -73.9(5) ? . . . .
C(16) C(17) C(19) C(22) 164.0(4) ? . . . .
C(16) C(18) C(20) N(4) -43.8(5) ? . . . .
C(16) C(18) C(20) C(23) 77.4(5) ? . . . .
C(16) C(18) C(20) C(24) -161.4(4) ? . . . .
